data_7213935
loop_
_publ_author_name
'Wang, Ya-Li'
'Gu, Bin'
'Ma, Yue'
'Xing, Cui'
'Wang, Qing-Lun'
'Li, Li-Cun'
'Cheng, Peng'
'Liao, Dai-Zheng'

_publ_section_title
;
 A new D2d-symmetry DyIII mononuclear single-molecule magnet containing a
 monodentate N-heterocyclic donor ligand
;
_journal_issue 11
_journal_name_full CrystEngComm
_journal_page_first 2283
_journal_paper_doi 10.1039/c3ce42212g
_journal_volume 16
_journal_year 2014
_chemical_formula_sum 'C21 H11 F18 N4 O6 Tb'
_chemical_formula_weight 916.27
_chemical_name_systematic
;
?
;
_space_group_IT_number 14
_symmetry_cell_setting monoclinic
_symmetry_space_group_name_Hall '-P 2ybc'
_symmetry_space_group_name_H-M 'P 1 21/c 1'
_atom_sites_solution_hydrogens geom
_atom_sites_solution_primary direct
_atom_sites_solution_secondary difmap
_audit_creation_method SHELXL-97
_cell_angle_alpha 90.00
_cell_angle_beta 97.63(3)
_cell_angle_gamma 90.00
_cell_formula_units_Z 4
_cell_length_a 8.9400(18)
_cell_length_b 22.222(4)
_cell_length_c 15.950(3)
_cell_measurement_reflns_used 20002
_cell_measurement_temperature 293(2)
_cell_measurement_theta_max 27.67
_cell_measurement_theta_min 3.035
_cell_volume 3140.6(11)
_computing_cell_refinement 'Bruker XSCANS'
_computing_data_collection 'Bruker XSCANS'
_computing_data_reduction 'Bruker SHELXTL'
_computing_molecular_graphics 'Bruker SHELXTL'
_computing_publication_material 'Bruker SHELXTL'
_computing_structure_refinement 'SHELXL-97 (Sheldrick, 1997)'
_computing_structure_solution 'SHELXS-97 (Sheldrick, 1990)'
_diffrn_ambient_temperature 293(2)
_diffrn_measured_fraction_theta_full 0.998
_diffrn_measured_fraction_theta_max 0.998
_diffrn_measurement_device_type 'Bruker P4'
_diffrn_measurement_method '\w scans'
_diffrn_radiation_monochromator graphite
_diffrn_radiation_source 'fine-focus sealed tube'
_diffrn_radiation_type MoK\a
_diffrn_radiation_wavelength 0.71073
_diffrn_reflns_av_R_equivalents 0.0479
_diffrn_reflns_av_sigmaI/netI 0.0445
_diffrn_reflns_limit_h_max 8
_diffrn_reflns_limit_h_min -10
_diffrn_reflns_limit_k_max 26
_diffrn_reflns_limit_k_min -26
_diffrn_reflns_limit_l_max 18
_diffrn_reflns_limit_l_min -18
_diffrn_reflns_number 19188
_diffrn_reflns_theta_full 25.01
_diffrn_reflns_theta_max 25.01
_diffrn_reflns_theta_min 3.04
_exptl_absorpt_coefficient_mu 2.401
_exptl_absorpt_correction_T_max 0.7000
_exptl_absorpt_correction_T_min 0.6453
_exptl_absorpt_correction_type multi-scan
_exptl_absorpt_process_details crystalclear
_exptl_crystal_density_diffrn 1.938
_exptl_crystal_density_method 'not measured'
_exptl_crystal_F_000 1760
_exptl_crystal_size_max 0.20
_exptl_crystal_size_mid 0.20
_exptl_crystal_size_min 0.16
_refine_diff_density_max 0.990
_refine_diff_density_min -0.880
_refine_diff_density_rms 0.146
_refine_ls_extinction_method none
_refine_ls_goodness_of_fit_ref 1.102
_refine_ls_hydrogen_treatment constr
_refine_ls_matrix_type full
_refine_ls_number_parameters 535
_refine_ls_number_reflns 5530
_refine_ls_number_restraints 275
_refine_ls_restrained_S_all 1.219
_refine_ls_R_factor_all 0.0695
_refine_ls_R_factor_gt 0.0551
_refine_ls_shift/su_max 0.138
_refine_ls_shift/su_mean 0.006
_refine_ls_structure_factor_coef Fsqd
_refine_ls_weighting_details 'calc w=1/[\s^2^(Fo^2^)+(0.0719P)^2^+6.0594P] where P=(Fo^2^+2Fc^2^)/3'
_refine_ls_weighting_scheme calc
_refine_ls_wR_factor_gt 0.1338
_refine_ls_wR_factor_ref 0.1428
_reflns_number_gt 4595
_reflns_number_total 5530
_reflns_threshold_expression >2sigma(I)
_cod_data_source_file c3ce42212g.txt
_cod_data_source_block shelxs
_cod_depositor_comments
;
The following automatic conversions were performed:

'_symmetry_cell_setting' value 'Monoclinic' changed to 'monoclinic'
according to
/usr/data/users/saulius/automatic-downloads/current/RSC/lib/dictionaries/cif_core.dic
dictionary named 'cif_core.dic' version 2.4.2 from 2011-04-26.

Automatic conversion script
Id: cif_fix_values 2281 2013-09-26 08:29:07Z andrius 
;
_cod_original_cell_volume 3140.6(10)
_cod_original_sg_symbol_H-M P21/c
_cod_database_code 7213935

loop_
_symmetry_equiv_pos_as_xyz
'x, y, z'
'-x, y+1/2, -z+1/2'
'-x, -y, -z'
'x, -y-1/2, z-1/2'

loop_
_atom_site_label
_atom_site_type_symbol
_atom_site_fract_x
_atom_site_fract_y
_atom_site_fract_z
_atom_site_U_iso_or_equiv
_atom_site_adp_type
_atom_site_occupancy
_atom_site_symmetry_multiplicity
_atom_site_calc_flag
_atom_site_refinement_flags
_atom_site_disorder_assembly
_atom_site_disorder_group
Tb1 Tb 0.90854(4) 0.156453(15) 0.24045(2) 0.04829(17) Uani 1 1 d . A .
F1 F 1.2170(10) 0.2868(5) 0.4476(6) 0.162(4) Uani 1 1 d U . .
F2 F 1.0400(11) 0.2703(5) 0.5108(5) 0.147(3) Uani 1 1 d U . .
F3 F 1.0597(12) 0.3541(4) 0.4647(6) 0.157(4) Uani 1 1 d U . .
F4 F 0.8654(18) 0.3565(7) 0.1037(9) 0.136(4) Uani 0.711(11) 1 d PU A 3
F5 F 0.8087(16) 0.4096(4) 0.2032(8) 0.119(4) Uani 0.711(11) 1 d PU A 3
F6 F 0.6494(13) 0.3492(5) 0.1397(8) 0.110(4) Uani 0.711(11) 1 d PU A 3
F4' F 0.749(4) 0.3374(12) 0.095(2) 0.114(7) Uani 0.289(11) 1 d PU A 4
F5' F 0.898(3) 0.3958(13) 0.162(2) 0.120(7) Uani 0.289(11) 1 d PDU A 4
F6' F 0.676(3) 0.3810(15) 0.205(2) 0.134(7) Uani 0.289(11) 1 d PDU A 4
F7 F 0.5766(12) 0.1812(5) 0.4475(6) 0.153(3) Uani 1 1 d U . .
F8 F 0.3867(11) 0.1463(5) 0.3695(6) 0.164(4) Uani 1 1 d U . .
F9 F 0.5082(10) 0.0948(4) 0.4658(5) 0.141(3) Uani 1 1 d U . .
F10 F 0.8142(9) -0.0640(3) 0.2698(6) 0.138(3) Uani 1 1 d U . .
F11 F 0.6662(12) -0.0429(4) 0.1625(6) 0.151(3) Uani 1 1 d U . .
F12 F 0.5847(11) -0.0626(4) 0.2693(7) 0.174(4) Uani 1 1 d U . .
F13 F 1.180(2) 0.0324(7) 0.0382(9) 0.099(4) Uani 0.544(19) 1 d PU B 5
F14 F 1.230(2) -0.0041(7) 0.1571(12) 0.106(4) Uani 0.544(19) 1 d PU B 5
F15 F 1.3989(16) 0.0432(7) 0.1079(13) 0.106(4) Uani 0.544(19) 1 d PU B 5
F13' F 1.1339(19) 0.0135(10) 0.0685(16) 0.113(5) Uani 0.456(19) 1 d PDU B 6
F14' F 1.312(3) 0.0070(9) 0.1745(13) 0.102(5) Uani 0.456(19) 1 d PU B 6
F15' F 1.348(2) 0.0488(8) 0.0573(14) 0.110(5) Uani 0.456(19) 1 d PDU B 6
F16 F 1.2647(14) 0.3044(5) 0.1458(8) 0.106(4) Uani 0.629(11) 1 d PU B 1
F17 F 1.4609(17) 0.2506(7) 0.1521(13) 0.131(4) Uani 0.629(11) 1 d PU B 1
F18 F 1.3747(18) 0.2792(7) 0.2669(10) 0.126(4) Uani 0.629(11) 1 d PU B 1
F16' F 1.373(3) 0.2702(11) 0.1078(11) 0.120(6) Uani 0.371(11) 1 d PDU B 2
F17' F 1.484(2) 0.2439(10) 0.2203(16) 0.110(6) Uani 0.371(11) 1 d PU B 2
F18' F 1.309(3) 0.2998(11) 0.230(2) 0.119(6) Uani 0.371(11) 1 d PU B 2
C1 C 0.7354(12) 0.1019(4) 0.0479(6) 0.078(3) Uani 1 1 d . . .
H1 H 0.7708 0.0635 0.0626 0.094 Uiso 1 1 calc R . .
C2 C 0.6511(15) 0.1162(6) -0.0259(7) 0.108(4) Uani 1 1 d . . .
H2A H 0.6193 0.0904 -0.0706 0.130 Uiso 1 1 calc R . .
C3 C 0.6222(15) 0.1759(6) -0.0215(8) 0.109(5) Uani 1 1 d . . .
H3 H 0.5656 0.1991 -0.0627 0.131 Uiso 1 1 calc R . .
C4 C 1.0753(10) 0.1171(4) 0.4397(5) 0.059(2) Uani 1 1 d . . .
H4A H 1.0539 0.1558 0.4569 0.071 Uiso 1 1 calc R . .
C5 C 1.1402(15) 0.0763(6) 0.4904(8) 0.103(4) Uani 1 1 d . . .
H5 H 1.1710 0.0812 0.5480 0.124 Uiso 1 1 calc R . .
C6 C 1.1553(14) 0.0263(6) 0.4462(8) 0.096(4) Uani 1 1 d . . .
H6 H 1.1986 -0.0101 0.4652 0.115 Uiso 1 1 calc R . .
C7 C 1.0789(15) 0.2981(5) 0.4453(7) 0.085(3) Uani 1 1 d . . .
C8 C 0.9881(10) 0.2773(4) 0.3647(5) 0.061(2) Uani 1 1 d . . .
C9 C 0.9305(11) 0.3199(4) 0.3065(6) 0.068(2) Uani 1 1 d . . .
H9 H 0.9468 0.3604 0.3197 0.081 Uiso 1 1 calc R . .
C10 C 0.8502(10) 0.3053(3) 0.2300(6) 0.057(2) Uani 1 1 d . A .
C11 C 0.7898(14) 0.3553(4) 0.1701(8) 0.085(3) Uani 1 1 d D . .
C12 C 0.5219(14) 0.1366(6) 0.4052(8) 0.093(4) Uani 1 1 d . . .
C13 C 0.6240(10) 0.1143(5) 0.3434(6) 0.066(2) Uani 1 1 d . A .
C14 C 0.6197(12) 0.0542(4) 0.3214(7) 0.079(3) Uani 1 1 d . . .
H14 H 0.5556 0.0285 0.3458 0.095 Uiso 1 1 calc R . .
C15 C 0.7073(10) 0.0312(4) 0.2644(6) 0.066(2) Uani 1 1 d . A .
C16 C 0.6971(13) -0.0346(5) 0.2401(9) 0.089(3) Uani 1 1 d . . .
C17 C 1.2499(12) 0.0430(4) 0.1125(7) 0.080(3) Uani 1 1 d D . .
C18 C 1.1947(10) 0.1004(4) 0.1495(5) 0.056(2) Uani 1 1 d . A .
C19 C 1.2882(10) 0.1502(4) 0.1553(6) 0.062(2) Uani 1 1 d . . .
H19 H 1.3834 0.1478 0.1381 0.075 Uiso 1 1 calc R B .
C20 C 1.2393(9) 0.2035(4) 0.1869(5) 0.056(2) Uani 1 1 d . A .
C21 C 1.3374(14) 0.2604(6) 0.1862(10) 0.102(4) Uani 1 1 d D . .
N1 N 0.7612(9) 0.1503(3) 0.0967(5) 0.0638(19) Uani 1 1 d . . .
N2 N 0.6895(10) 0.1950(4) 0.0522(6) 0.085(3) Uani 1 1 d . . .
H2 H 0.6874 0.2316 0.0695 0.102 Uiso 1 1 calc R . .
N3 N 1.0428(8) 0.0976(3) 0.3608(5) 0.0639(18) Uani 1 1 d . . .
N4 N 1.0913(11) 0.0415(4) 0.3650(7) 0.105(3) Uani 1 1 d . . .
H4 H 1.0840 0.0173 0.3226 0.126 Uiso 1 1 calc R . .
O1 O 0.9750(7) 0.2218(3) 0.3580(3) 0.0615(14) Uani 1 1 d . . .
O2 O 0.8177(6) 0.2538(2) 0.2016(3) 0.0533(13) Uani 1 1 d . . .
O3 O 0.7024(7) 0.1539(2) 0.3153(4) 0.0647(16) Uani 1 1 d . . .
O4 O 0.7975(7) 0.0590(3) 0.2280(4) 0.0686(16) Uani 1 1 d . . .
O5 O 1.0683(7) 0.0959(2) 0.1725(4) 0.0644(15) Uani 1 1 d . . .
O6 O 1.1194(6) 0.2130(2) 0.2147(4) 0.0591(14) Uani 1 1 d . . .

loop_
_atom_site_aniso_label
_atom_site_aniso_U_11
_atom_site_aniso_U_22
_atom_site_aniso_U_33
_atom_site_aniso_U_23
_atom_site_aniso_U_13
_atom_site_aniso_U_12
Tb1 0.0503(3) 0.0341(2) 0.0612(3) -0.00768(15) 0.01007(17) -0.00633(15)
F1 0.111(6) 0.227(8) 0.137(6) -0.074(6) -0.023(5) -0.005(6)
F2 0.183(7) 0.169(7) 0.082(4) -0.008(5) -0.003(4) -0.038(6)
F3 0.210(8) 0.113(6) 0.134(6) -0.068(5) -0.033(5) 0.004(5)
F4 0.151(8) 0.136(8) 0.128(7) 0.053(6) 0.044(7) 0.011(7)
F5 0.151(8) 0.056(5) 0.142(7) -0.001(5) -0.009(6) -0.002(5)
F6 0.099(6) 0.097(6) 0.124(7) 0.032(5) -0.017(5) -0.002(5)
F4' 0.120(10) 0.101(10) 0.114(10) 0.018(8) -0.009(9) 0.010(9)
F5' 0.126(10) 0.105(10) 0.128(10) 0.020(8) 0.008(8) -0.013(9)
F6' 0.132(10) 0.120(10) 0.148(10) 0.015(9) 0.010(9) 0.020(9)
F7 0.175(7) 0.152(7) 0.148(6) -0.037(6) 0.073(6) -0.036(6)
F8 0.118(6) 0.239(9) 0.144(6) -0.007(6) 0.046(5) 0.045(6)
F9 0.162(7) 0.154(7) 0.116(5) 0.015(5) 0.053(5) -0.024(5)
F10 0.121(5) 0.072(4) 0.208(7) -0.007(4) -0.032(5) 0.016(4)
F11 0.205(8) 0.086(5) 0.153(6) -0.040(5) -0.017(6) -0.021(5)
F12 0.173(8) 0.097(6) 0.260(9) -0.020(6) 0.063(7) -0.058(5)
F13 0.136(8) 0.081(7) 0.082(7) -0.028(6) 0.019(6) 0.018(6)
F14 0.123(9) 0.071(7) 0.130(8) 0.005(6) 0.035(7) 0.022(7)
F15 0.098(7) 0.099(7) 0.123(8) -0.021(7) 0.027(6) 0.036(6)
F13' 0.119(9) 0.098(9) 0.124(9) -0.042(7) 0.026(7) 0.000(7)
F14' 0.107(9) 0.074(8) 0.120(8) -0.005(6) -0.002(7) 0.032(7)
F15' 0.122(9) 0.104(8) 0.112(9) -0.022(7) 0.048(7) 0.026(7)
F16 0.117(7) 0.060(5) 0.140(7) 0.019(5) 0.014(6) -0.020(5)
F17 0.105(7) 0.130(8) 0.168(9) -0.011(7) 0.047(7) -0.027(6)
F18 0.127(8) 0.113(8) 0.129(8) -0.018(6) -0.016(6) -0.047(6)
F16' 0.127(10) 0.109(9) 0.127(9) 0.024(8) 0.023(8) -0.034(8)
F17' 0.087(8) 0.115(9) 0.125(9) 0.008(8) -0.002(8) -0.029(7)
F18' 0.120(10) 0.097(9) 0.140(10) -0.012(8) 0.022(8) -0.018(8)
C1 0.100(8) 0.048(5) 0.083(7) -0.024(5) -0.004(6) 0.009(5)
C2 0.134(11) 0.102(10) 0.079(7) -0.040(7) -0.024(7) 0.006(8)
C3 0.120(10) 0.098(9) 0.095(8) -0.022(7) -0.044(7) 0.030(8)
C4 0.074(6) 0.054(5) 0.050(5) 0.007(4) 0.008(4) 0.007(4)
C5 0.122(11) 0.105(10) 0.083(8) 0.011(7) 0.014(7) -0.006(8)
C6 0.096(8) 0.086(8) 0.102(9) 0.033(7) -0.003(7) -0.001(7)
C7 0.105(9) 0.068(7) 0.078(7) -0.017(5) -0.001(6) 0.000(6)
C8 0.066(5) 0.059(5) 0.059(5) -0.023(4) 0.015(4) -0.007(4)
C9 0.078(6) 0.038(4) 0.084(6) -0.016(4) 0.002(5) -0.008(4)
C10 0.053(5) 0.038(4) 0.083(6) -0.008(4) 0.016(4) -0.001(4)
C11 0.091(8) 0.046(5) 0.113(9) -0.012(5) -0.003(7) -0.005(5)
C12 0.074(8) 0.110(9) 0.099(9) -0.012(7) 0.023(6) -0.042(7)
C13 0.052(5) 0.076(6) 0.068(5) 0.008(5) 0.005(4) -0.011(5)
C14 0.082(7) 0.059(6) 0.099(7) 0.003(5) 0.023(6) -0.024(5)
C15 0.061(5) 0.043(5) 0.087(6) 0.008(4) -0.021(5) -0.018(4)
C16 0.081(7) 0.050(6) 0.125(10) 0.008(6) -0.022(6) -0.021(5)
C17 0.094(8) 0.057(6) 0.094(8) -0.004(5) 0.029(6) 0.020(6)
C18 0.064(5) 0.050(5) 0.054(5) -0.001(4) 0.009(4) 0.018(4)
C19 0.052(5) 0.060(6) 0.077(6) -0.001(4) 0.015(4) 0.005(4)
C20 0.050(5) 0.060(5) 0.060(5) -0.003(4) 0.009(4) -0.004(4)
C21 0.065(7) 0.089(9) 0.161(13) -0.039(9) 0.055(8) -0.023(6)
N1 0.072(5) 0.047(4) 0.070(5) -0.013(3) -0.001(4) -0.001(3)
N2 0.089(6) 0.061(5) 0.100(6) -0.023(5) -0.009(5) 0.019(4)
N3 0.067(5) 0.046(4) 0.078(5) -0.002(3) 0.009(4) -0.002(3)
N4 0.109(8) 0.075(7) 0.123(8) 0.002(6) -0.013(6) -0.005(6)
O1 0.077(4) 0.053(3) 0.055(3) -0.011(3) 0.012(3) -0.008(3)
O2 0.050(3) 0.037(3) 0.071(3) -0.007(2) 0.002(2) -0.005(2)
O3 0.054(3) 0.054(4) 0.091(4) 0.000(3) 0.027(3) -0.006(3)
O4 0.068(4) 0.044(3) 0.095(4) -0.006(3) 0.016(3) -0.014(3)
O5 0.070(4) 0.041(3) 0.084(4) -0.012(3) 0.017(3) 0.001(3)
O6 0.052(3) 0.048(3) 0.078(4) -0.015(3) 0.016(3) -0.008(3)

loop_
_atom_type_symbol
_atom_type_description
_atom_type_scat_dispersion_real
_atom_type_scat_dispersion_imag
_atom_type_scat_source
C C 0.0033 0.0016 'International Tables Vol C Tables 4.2.6.8 and 6.1.1.4'
H H 0.0000 0.0000 'International Tables Vol C Tables 4.2.6.8 and 6.1.1.4'
F F 0.0171 0.0103 'International Tables Vol C Tables 4.2.6.8 and 6.1.1.4'
N N 0.0061 0.0033 'International Tables Vol C Tables 4.2.6.8 and 6.1.1.4'
O O 0.0106 0.0060 'International Tables Vol C Tables 4.2.6.8 and 6.1.1.4'
Tb Tb -0.1723 4.1537 'International Tables Vol C Tables 4.2.6.8 and 6.1.1.4'

loop_
_geom_angle_atom_site_label_1
_geom_angle_atom_site_label_2
_geom_angle_atom_site_label_3
_geom_angle
O3 Tb1 O5 143.2(2)
O3 Tb1 O6 144.35(19)
O5 Tb1 O6 70.9(2)
O3 Tb1 O2 83.60(19)
O5 Tb1 O2 128.1(2)
O6 Tb1 O2 73.77(19)
O3 Tb1 O4 70.7(2)
O5 Tb1 O4 73.2(2)
O6 Tb1 O4 144.0(2)
O2 Tb1 O4 133.3(2)
O3 Tb1 O1 75.1(2)
O5 Tb1 O1 127.8(2)
O6 Tb1 O1 71.89(19)
O2 Tb1 O1 71.91(19)
O4 Tb1 O1 132.7(2)
O3 Tb1 N1 96.5(3)
O5 Tb1 N1 79.8(2)
O6 Tb1 N1 102.0(2)
O2 Tb1 N1 71.8(2)
O4 Tb1 N1 73.1(2)
O1 Tb1 N1 143.4(2)
O3 Tb1 N3 85.7(2)
O5 Tb1 N3 78.1(2)
O6 Tb1 N3 95.7(2)
O2 Tb1 N3 142.6(2)
O4 Tb1 N3 74.9(2)
O1 Tb1 N3 70.7(2)
N1 Tb1 N3 145.2(2)
N1 C1 C2 110.7(9)
N1 C1 H1 124.7
C2 C1 H1 124.6
C1 C2 C3 105.9(9)
C1 C2 H2A 127.0
C3 C2 H2A 127.0
N2 C3 C2 107.0(10)
N2 C3 H3 126.5
C2 C3 H3 126.5
C5 C4 N3 112.8(10)
C5 C4 H4A 123.6
N3 C4 H4A 123.6
C4 C5 C6 108.7(11)
C4 C5 H5 125.7
C6 C5 H5 125.7
C5 C6 N4 103.5(11)
C5 C6 H6 128.3
N4 C6 H6 128.3
F1 C7 F3 110.2(11)
F1 C7 F2 104.4(11)
F3 C7 F2 101.9(11)
F1 C7 C8 112.5(9)
F3 C7 C8 115.2(10)
F2 C7 C8 111.7(10)
O1 C8 C9 127.1(8)
O1 C8 C7 114.5(9)
C9 C8 C7 118.5(8)
C10 C9 C8 122.8(8)
C10 C9 H9 118.6
C8 C9 H9 118.6
O2 C10 C9 127.5(8)
O2 C10 C11 113.4(8)
C9 C10 C11 119.2(8)
F4' C11 F6 57.8(17)
F4' C11 F5 132.1(16)
F6 C11 F5 108.3(12)
F4' C11 F4 50.8(17)
F6 C11 F4 105.9(13)
F5 C11 F4 104.4(12)
F4' C11 F5' 104(2)
F6 C11 F5' 135.4(16)
F5 C11 F5' 50.8(15)
F4 C11 F5' 57.4(16)
F4' C11 F6' 112(2)
F6 C11 F6' 56.7(16)
F5 C11 F6' 60.7(16)
F4 C11 F6' 144.0(17)
F5' C11 F6' 110(2)
F4' C11 C10 113.4(14)
F6 C11 C10 113.9(9)
F5 C11 C10 113.7(10)
F4 C11 C10 109.9(10)
F5' C11 C10 110.6(15)
F6' C11 C10 106.1(16)
F7 C12 F8 112.5(14)
F7 C12 F9 102.8(11)
F8 C12 F9 105.2(10)
F7 C12 C13 112.5(9)
F8 C12 C13 112.3(10)
F9 C12 C13 111.0(12)
O3 C13 C14 126.2(9)
O3 C13 C12 114.8(9)
C14 C13 C12 118.9(9)
C15 C14 C13 121.9(9)
C15 C14 H14 119.1
C13 C14 H14 119.1
O4 C15 C14 126.6(8)
O4 C15 C16 112.9(10)
C14 C15 C16 120.6(9)
F11 C16 F10 110.9(13)
F11 C16 F12 101.6(10)
F10 C16 F12 104.8(11)
F11 C16 C15 113.4(10)
F10 C16 C15 112.5(9)
F12 C16 C15 112.8(11)
F13 C17 F14 106.0(14)
F13 C17 F15' 71.8(12)
F14 C17 F15' 126.4(13)
F13 C17 F14' 132.5(14)
F14 C17 F14' 34.6(10)
F15' C17 F14' 107.8(15)
F13 C17 F15 108.2(12)
F14 C17 F15 103.9(13)
F15' C17 F15 38.5(9)
F14' C17 F15 74.2(12)
F13 C17 F13' 35.3(10)
F14 C17 F13' 74.9(13)
F15' C17 F13' 103.5(14)
F14' C17 F13' 107.9(15)
F15 C17 F13' 132.5(13)
F13 C17 C18 111.8(10)
F14 C17 C18 113.1(10)
F15' C17 C18 117.0(11)
F14' C17 C18 109.9(11)
F15 C17 C18 113.3(10)
F13' C17 C18 110.3(11)
O5 C18 C19 127.8(8)
O5 C18 C17 113.8(8)
C19 C18 C17 118.4(8)
C20 C19 C18 119.6(8)
C20 C19 H19 120.2
C18 C19 H19 120.2
O6 C20 C19 127.7(8)
O6 C20 C21 112.6(8)
C19 C20 C21 119.6(8)
F18' C21 F16 66.2(17)
F18' C21 F17 129.1(17)
F16 C21 F17 108.3(15)
F18' C21 F16' 122(2)
F16 C21 F16' 65.4(15)
F17 C21 F16' 47.6(11)
F18' C21 F18 41.1(14)
F16 C21 F18 106.6(13)
F17 C21 F18 109.3(14)
F16' C21 F18 140.7(15)
F18' C21 F17' 103(2)
F16 C21 F17' 140.6(13)
F17 C21 F17' 47.2(11)
F16' C21 F17' 94.3(16)
F18 C21 F17' 67.1(13)
F18' C21 C20 116.5(15)
F16 C21 C20 112.0(11)
F17 C21 C20 112.2(11)
F16' C21 C20 110.2(13)
F18 C21 C20 108.3(11)
F17' C21 C20 106.6(13)
C1 N1 N2 104.9(8)
C1 N1 Tb1 127.8(6)
N2 N1 Tb1 127.3(5)
C3 N2 N1 111.4(9)
C3 N2 H2 124.3
N1 N2 H2 124.3
N4 N3 C4 103.4(8)
N4 N3 Tb1 130.9(7)
C4 N3 Tb1 125.6(6)
N3 N4 C6 111.7(10)
N3 N4 H4 124.2
C6 N4 H4 124.2
C8 O1 Tb1 133.1(6)
C10 O2 Tb1 133.4(5)
C13 O3 Tb1 136.4(6)
C15 O4 Tb1 135.7(6)
C18 O5 Tb1 136.9(5)
C20 O6 Tb1 136.8(5)

loop_
_geom_bond_atom_site_label_1
_geom_bond_atom_site_label_2
_geom_bond_distance
Tb1 O3 2.326(6)
Tb1 O5 2.332(6)
Tb1 O6 2.347(5)
Tb1 O2 2.364(5)
Tb1 O4 2.379(6)
Tb1 O1 2.384(5)
Tb1 N1 2.492(7)
Tb1 N3 2.495(8)
F1 C7 1.255(13)
F2 C7 1.301(13)
F3 C7 1.301(12)
F4 C11 1.330(17)
F5 C11 1.318(13)
F6 C11 1.292(15)
F4' C11 1.27(3)
F5' C11 1.338(11)
F6' C11 1.345(11)
F7 C12 1.260(13)
F8 C12 1.284(15)
F9 C12 1.359(15)
F10 C16 1.270(12)
F11 C16 1.245(14)
F12 C16 1.319(13)
F13 C17 1.285(18)
F14 C17 1.291(18)
F15 C17 1.344(17)
F13' C17 1.344(10)
F14' C17 1.33(2)
F15' C17 1.328(10)
F16 C21 1.296(18)
F17 C21 1.312(17)
F18 C21 1.353(19)
F16' C21 1.348(11)
F17' C21 1.40(2)
F18' C21 1.16(3)
C1 N1 1.329(11)
C1 C2 1.348(15)
C1 H1 0.9300
C2 C3 1.355(17)
C2 H2A 0.9300
C3 N2 1.317(13)
C3 H3 0.9300
C4 C5 1.299(14)
C4 N3 1.326(11)
C4 H4A 0.9300
C5 C6 1.333(17)
C5 H5 0.9300
C6 N4 1.386(14)
C6 H6 0.9300
C7 C8 1.499(13)
C8 O1 1.241(10)
C8 C9 1.377(13)
C9 C10 1.370(12)
C9 H9 0.9300
C10 O2 1.251(9)
C10 C11 1.517(14)
C12 C13 1.514(15)
C13 O3 1.244(10)
C13 C14 1.382(13)
C14 C15 1.374(14)
C14 H14 0.9300
C15 O4 1.223(11)
C15 C16 1.512(13)
C17 C18 1.516(12)
C18 O5 1.238(10)
C18 C19 1.382(12)
C19 C20 1.379(12)
C19 H19 0.9300
C20 O6 1.232(9)
C20 C21 1.541(14)
N1 N2 1.334(11)
N2 H2 0.8600
N3 N4 1.319(11)
N4 H4 0.8600

loop_
_geom_torsion_atom_site_label_1
_geom_torsion_atom_site_label_2
_geom_torsion_atom_site_label_3
_geom_torsion_atom_site_label_4
_geom_torsion
N1 C1 C2 C3 -0.9(16)
C1 C2 C3 N2 0.6(16)
N3 C4 C5 C6 0.4(15)
C4 C5 C6 N4 -0.7(15)
F1 C7 C8 O1 71.1(14)
F3 C7 C8 O1 -161.5(11)
F2 C7 C8 O1 -46.0(13)
F1 C7 C8 C9 -108.2(12)
F3 C7 C8 C9 19.2(16)
F2 C7 C8 C9 134.8(11)
O1 C8 C9 C10 -1.2(16)
C7 C8 C9 C10 177.9(9)
C8 C9 C10 O2 -0.1(15)
C8 C9 C10 C11 179.5(9)
O2 C10 C11 F4' -16(2)
C9 C10 C11 F4' 165(2)
O2 C10 C11 F6 48.0(14)
C9 C10 C11 F6 -131.6(12)
O2 C10 C11 F5 172.7(11)
C9 C10 C11 F5 -6.9(17)
O2 C10 C11 F4 -70.6(14)
C9 C10 C11 F4 109.8(13)
O2 C10 C11 F5' -132(2)
C9 C10 C11 F5' 48(2)
O2 C10 C11 F6' 108(2)
C9 C10 C11 F6' -71(2)
F7 C12 C13 O3 -30.9(16)
F8 C12 C13 O3 97.2(12)
F9 C12 C13 O3 -145.4(9)
F7 C12 C13 C14 151.0(12)
F8 C12 C13 C14 -80.9(14)
F9 C12 C13 C14 36.5(14)
O3 C13 C14 C15 0.9(16)
C12 C13 C14 C15 178.8(10)
C13 C14 C15 O4 0.8(16)
C13 C14 C15 C16 -178.5(9)
O4 C15 C16 F11 -55.6(13)
C14 C15 C16 F11 123.8(12)
O4 C15 C16 F10 71.2(13)
C14 C15 C16 F10 -109.4(13)
O4 C15 C16 F12 -170.5(10)
C14 C15 C16 F12 8.9(15)
F13 C17 C18 O5 73.5(15)
F14 C17 C18 O5 -46.1(17)
F15' C17 C18 O5 153.5(15)
F14' C17 C18 O5 -83.2(16)
F15 C17 C18 O5 -163.9(12)
F13' C17 C18 O5 35.7(18)
F13 C17 C18 C19 -107.5(15)
F14 C17 C18 C19 132.8(15)
F15' C17 C18 C19 -27.6(19)
F14' C17 C18 C19 95.7(15)
F15 C17 C18 C19 15.0(16)
F13' C17 C18 C19 -145.4(16)
O5 C18 C19 C20 -2.9(15)
C17 C18 C19 C20 178.4(8)
C18 C19 C20 O6 2.8(15)
C18 C19 C20 C21 -174.7(10)
O6 C20 C21 F18' 19(3)
C19 C20 C21 F18' -163(2)
O6 C20 C21 F16 -54.5(14)
C19 C20 C21 F16 123.3(12)
O6 C20 C21 F17 -176.5(14)
C19 C20 C21 F17 1(2)
O6 C20 C21 F16' -125.3(17)
C19 C20 C21 F16' 53(2)
O6 C20 C21 F18 62.7(15)
C19 C20 C21 F18 -119.5(13)
O6 C20 C21 F17' 133.5(14)
C19 C20 C21 F17' -48.7(17)
C2 C1 N1 N2 0.8(13)
C2 C1 N1 Tb1 -179.8(8)
O3 Tb1 N1 C1 -99.1(9)
O5 Tb1 N1 C1 43.8(9)
O6 Tb1 N1 C1 111.6(9)
O2 Tb1 N1 C1 179.8(9)
O4 Tb1 N1 C1 -31.5(8)
O1 Tb1 N1 C1 -172.8(7)
N3 Tb1 N1 C1 -7.3(11)
O3 Tb1 N1 N2 80.2(8)
O5 Tb1 N1 N2 -136.9(8)
O6 Tb1 N1 N2 -69.1(8)
O2 Tb1 N1 N2 -0.9(8)
O4 Tb1 N1 N2 147.8(9)
O1 Tb1 N1 N2 6.5(10)
N3 Tb1 N1 N2 172.0(7)
C2 C3 N2 N1 -0.2(16)
C1 N1 N2 C3 -0.3(13)
Tb1 N1 N2 C3 -179.8(9)
C5 C4 N3 N4 0.2(12)
C5 C4 N3 Tb1 177.3(8)
O3 Tb1 N3 N4 111.6(9)
O5 Tb1 N3 N4 -35.1(9)
O6 Tb1 N3 N4 -104.1(9)
O2 Tb1 N3 N4 -174.8(7)
O4 Tb1 N3 N4 40.4(8)
O1 Tb1 N3 N4 -172.7(9)
N1 Tb1 N3 N4 16.5(11)
O3 Tb1 N3 C4 -64.7(7)
O5 Tb1 N3 C4 148.6(7)
O6 Tb1 N3 C4 79.6(7)
O2 Tb1 N3 C4 8.9(9)
O4 Tb1 N3 C4 -135.9(7)
O1 Tb1 N3 C4 11.0(7)
N1 Tb1 N3 C4 -159.8(6)
C4 N3 N4 C6 -0.7(12)
Tb1 N3 N4 C6 -177.6(7)
C5 C6 N4 N3 0.9(14)
C9 C8 O1 Tb1 17.9(14)
C7 C8 O1 Tb1 -161.2(7)
O3 Tb1 O1 C8 -108.9(8)
O5 Tb1 O1 C8 103.8(8)
O6 Tb1 O1 C8 57.5(8)
O2 Tb1 O1 C8 -20.8(7)
O4 Tb1 O1 C8 -153.7(7)
N1 Tb1 O1 C8 -28.3(10)
N3 Tb1 O1 C8 160.5(8)
C9 C10 O2 Tb1 -15.5(13)
C11 C10 O2 Tb1 164.9(7)
O3 Tb1 O2 C10 96.0(7)
O5 Tb1 O2 C10 -104.7(7)
O6 Tb1 O2 C10 -56.2(7)
O4 Tb1 O2 C10 151.8(7)
O1 Tb1 O2 C10 19.6(7)
N1 Tb1 O2 C10 -165.0(8)
N3 Tb1 O2 C10 21.7(9)
C14 C13 O3 Tb1 -15.0(15)
C12 C13 O3 Tb1 167.0(7)
O5 Tb1 O3 C13 4.8(11)
O6 Tb1 O3 C13 -152.5(8)
O2 Tb1 O3 C13 157.2(9)
O4 Tb1 O3 C13 16.8(8)
O1 Tb1 O3 C13 -129.9(9)
N1 Tb1 O3 C13 86.4(9)
N3 Tb1 O3 C13 -58.7(9)
C14 C15 O4 Tb1 11.0(15)
C16 C15 O4 Tb1 -169.7(6)
O3 Tb1 O4 C15 -14.8(8)
O5 Tb1 O4 C15 157.7(9)
O6 Tb1 O4 C15 154.6(7)
O2 Tb1 O4 C15 -75.4(9)
O1 Tb1 O4 C15 31.3(9)
N1 Tb1 O4 C15 -118.2(9)
N3 Tb1 O4 C15 75.8(8)
C19 C18 O5 Tb1 -3.1(14)
C17 C18 O5 Tb1 175.7(6)
O3 Tb1 O5 C18 -160.7(7)
O6 Tb1 O5 C18 5.6(8)
O2 Tb1 O5 C18 55.2(9)
O4 Tb1 O5 C18 -172.5(8)
O1 Tb1 O5 C18 -41.1(9)
N1 Tb1 O5 C18 112.2(8)
N3 Tb1 O5 C18 -94.9(8)
C19 C20 O6 Tb1 3.2(14)
C21 C20 O6 Tb1 -179.2(8)
O3 Tb1 O6 C20 160.2(7)
O5 Tb1 O6 C20 -5.6(8)
O2 Tb1 O6 C20 -147.0(8)
O4 Tb1 O6 C20 -2.5(10)
O1 Tb1 O6 C20 137.2(8)
N1 Tb1 O6 C20 -80.2(8)
N3 Tb1 O6 C20 69.6(8)
